data_1512877
loop_
_publ_author_name
'Harri Sopo'
'Kamal Goljahanpoor'
'Reijo Sillanp\"a\"a'

_publ_section_title
;
 Aminoalkylbis(phenolate) [O,N,O] donor ligands for uranyl(VI) ion
 coordination: Syntheses, structures, and extraction studies
;
_journal_issue 13
_journal_name_full Polyhedron
_journal_page_first 3397
_journal_page_last 3408
_journal_paper_doi 10.1016/j.poly.2007.03.032
_journal_volume 26
_journal_year 2007
_chemical_formula_moiety 'C60 H92 N2 O6 U, 2(C2 H3 N)'
_chemical_formula_sum 'C64 H98 N4 O6 U'
_chemical_formula_weight 1257.49
_chemical_name_systematic
;
 ?
;
_space_group_IT_number 2
_symmetry_cell_setting triclinic
_symmetry_Int_Tables_number 2
_symmetry_space_group_name_Hall '-P 1'
_symmetry_space_group_name_H-M 'P -1'
_atom_sites_solution_hydrogens geom
_atom_sites_solution_primary direct
_atom_sites_solution_secondary difmap
_audit_creation_method SHELXL-97
_cell_angle_alpha 100.5650(10)
_cell_angle_beta 105.6330(10)
_cell_angle_gamma 95.305(2)
_cell_formula_units_Z 1
_cell_length_a 9.4071(2)
_cell_length_b 11.7023(2)
_cell_length_c 15.3342(4)
_cell_measurement_reflns_used 6278
_cell_measurement_temperature 173(2)
_cell_measurement_theta_max 28.283
_cell_measurement_theta_min 0.407
_cell_measurement_wavelength 0.71073
_cell_volume 1580.01(6)
_computing_cell_refinement 'HKL Scalepack (Otwinowski & Minor 1997)'
_computing_data_collection 'Collect (Nonius BV, 1997-2000)'
_computing_data_reduction 'HKL Denzo and Scalepack (Otwinowski & Minor 1997)'
_computing_molecular_graphics 'Ortep-3 for Windows (Farrugia, 1997)'
_computing_publication_material 'WinGX publication routines (Farrugia, 1999)'
_computing_structure_refinement 'SHELXL-97 (Sheldrick, 1997)'
_computing_structure_solution 'SIR97 (Altomare, et. al. 1999)'
_diffrn_ambient_temperature 173(2)
_diffrn_detector 'CCD plate'
_diffrn_detector_area_resol_mean 9
_diffrn_measured_fraction_theta_full 0.984
_diffrn_measured_fraction_theta_max 0.984
_diffrn_measurement_device '95mm CCD camera on \k-goniostat'
_diffrn_measurement_device_type KappaCCD
_diffrn_measurement_method 'CCD rotation images, thick slices'
_diffrn_radiation_monochromator 'horizonally mounted graphite crystal'
_diffrn_radiation_probe x-ray
_diffrn_radiation_type MoK\a
_diffrn_radiation_wavelength 0.71073
_diffrn_reflns_av_R_equivalents 0.0635
_diffrn_reflns_av_sigmaI/netI 0.0620
_diffrn_reflns_limit_h_max 12
_diffrn_reflns_limit_h_min -9
_diffrn_reflns_limit_k_max 15
_diffrn_reflns_limit_k_min -15
_diffrn_reflns_limit_l_max 18
_diffrn_reflns_limit_l_min -20
_diffrn_reflns_number 23193
_diffrn_reflns_theta_full 28.30
_diffrn_reflns_theta_max 28.30
_diffrn_reflns_theta_min 2.68
_diffrn_source 'Enraf Nonius FR590'
_exptl_absorpt_coefficient_mu 2.618
_exptl_absorpt_correction_T_max 0.9236
_exptl_absorpt_correction_T_min 0.7277
_exptl_absorpt_correction_type refdelf
_exptl_absorpt_process_details
;
Sheldrick, G.M. (anon) SHELX97 Release 97-2 (1998)
I/sigma threshold for reflections     =   5.000
Delta(U)/lambda**2                    =   0.000
Highest even order spherical harmonic =       6
Highest odd  order spherical harmonic =       3
;
_exptl_crystal_colour yellow
_exptl_crystal_density_diffrn 1.322
_exptl_crystal_density_method 'not measured'
_exptl_crystal_description block
_exptl_crystal_F_000 650
_exptl_crystal_size_max 0.12
_exptl_crystal_size_mid 0.10
_exptl_crystal_size_min 0.08
_refine_diff_density_max 0.678
_refine_diff_density_min -0.792
_refine_diff_density_rms 0.137
_refine_ls_extinction_method none
_refine_ls_goodness_of_fit_ref 1.115
_refine_ls_hydrogen_treatment mixed
_refine_ls_matrix_type full
_refine_ls_number_parameters 353
_refine_ls_number_reflns 7729
_refine_ls_number_restraints 0
_refine_ls_restrained_S_all 1.115
_refine_ls_R_factor_all 0.0464
_refine_ls_R_factor_gt 0.0436
_refine_ls_shift/su_max 0.001
_refine_ls_shift/su_mean 0.000
_refine_ls_structure_factor_coef Fsqd
_refine_ls_weighting_details 'calc w=1/[\s^2^(Fo^2^)+(0.0095P)^2^+3.7730P] where P=(Fo^2^+2Fc^2^)/3'
_refine_ls_weighting_scheme calc
_refine_ls_wR_factor_gt 0.0812
_refine_ls_wR_factor_ref 0.0833
_reflns_number_gt 7579
_reflns_number_total 7729
_reflns_threshold_expression >2\s(I)
_cod_data_source_file 2007-3397_RS.txt
_cod_data_source_block so117c=3
_cod_database_code 1512877
_exptl_absorpt_rmerge_before 0.0465
_exptl_absorpt_rmerge_after 0.0453

loop_
_symmetry_equiv_pos_as_xyz
'x, y, z'
'-x, -y, -z'

loop_
_atom_site_label
_atom_site_type_symbol
_atom_site_fract_x
_atom_site_fract_y
_atom_site_fract_z
_atom_site_U_iso_or_equiv
_atom_site_adp_type
_atom_site_occupancy
_atom_site_symmetry_multiplicity
_atom_site_calc_flag
_atom_site_refinement_flags
U U 1.0000 0.0000 0.0000 0.02022(6) Uani 1 2 d S
O1 O 1.1180(3) -0.1024(2) -0.03253(18) 0.0279(6) Uani 1 1 d .
O2 O 0.8841(3) -0.0064(2) -0.15086(17) 0.0273(6) Uani 1 1 d .
O3 O 0.8197(3) -0.1514(2) -0.01577(18) 0.0275(6) Uani 1 1 d .
N1 N 0.2444(6) -0.2049(6) -0.4635(4) 0.0843(18) Uani 1 1 d .
N8 N 0.5886(4) -0.1438(3) -0.1743(2) 0.0234(7) Uani 1 1 d .
H8 H 0.673(5) -0.146(4) -0.150(3) 0.028 Uiso 1 1 d .
C1 C 0.8470(4) -0.0499(3) -0.2420(2) 0.0240(8) Uani 1 1 d .
C2 C 0.9523(4) -0.0663(3) -0.2907(3) 0.0273(8) Uani 1 1 d .
C3 C 0.9034(5) -0.1125(4) -0.3862(3) 0.0332(9) Uani 1 1 d .
H3 H 0.9761 -0.1231 -0.4185 0.040 Uiso 1 1 calc R
C4 C 0.7532(5) -0.1437(4) -0.4364(3) 0.0337(9) Uani 1 1 d .
C5 C 0.6495(4) -0.1254(3) -0.3868(3) 0.0301(9) Uani 1 1 d .
H5 H 0.5460 -0.1448 -0.4190 0.036 Uiso 1 1 calc R
C6 C 0.6935(4) -0.0799(3) -0.2920(3) 0.0261(8) Uani 1 1 d .
C7 C 0.5824(4) -0.0603(3) -0.2394(3) 0.0248(8) Uani 1 1 d .
H7A H 0.4809 -0.0727 -0.2834 0.030 Uiso 1 1 calc R
H7B H 0.6037 0.0218 -0.2033 0.030 Uiso 1 1 calc R
C9 C 0.5370(4) -0.0946(3) -0.0915(2) 0.0246(8) Uani 1 1 d .
H9A H 0.5922 -0.0147 -0.0614 0.030 Uiso 1 1 calc R
H9B H 0.4293 -0.0886 -0.1125 0.030 Uiso 1 1 calc R
C10 C 0.5630(4) -0.1727(3) -0.0227(2) 0.0229(7) Uani 1 1 d .
C11 C 0.4446(4) -0.2265(3) 0.0018(3) 0.0249(8) Uani 1 1 d .
H11 H 0.3461 -0.2120 -0.0245 0.030 Uiso 1 1 calc R
C12 C 0.4685(4) -0.3008(3) 0.0641(3) 0.0238(8) Uani 1 1 d .
C13 C 0.6159(4) -0.3161(3) 0.1033(3) 0.0247(8) Uani 1 1 d .
H13 H 0.6350 -0.3641 0.1476 0.030 Uiso 1 1 calc R
C14 C 0.7358(4) -0.2641(3) 0.0803(2) 0.0235(7) Uani 1 1 d .
C15 C 0.7088(4) -0.1938(3) 0.0138(2) 0.0236(8) Uani 1 1 d .
C16 C 0.5161(4) -0.2677(3) -0.2229(3) 0.0293(8) Uani 1 1 d .
H16A H 0.5494 -0.3212 -0.1810 0.035 Uiso 1 1 calc R
H16B H 0.5501 -0.2911 -0.2785 0.035 Uiso 1 1 calc R
C17 C 0.3462(5) -0.2826(4) -0.2526(3) 0.0340(9) Uani 1 1 d .
H17A H 0.3125 -0.2237 -0.2894 0.041 Uiso 1 1 calc R
H17B H 0.3112 -0.2678 -0.1967 0.041 Uiso 1 1 calc R
C18 C 0.2770(6) -0.4057(4) -0.3103(4) 0.0604(16) Uani 1 1 d .
H18A H 0.3047 -0.4641 -0.2719 0.072 Uiso 1 1 calc R
H18B H 0.3179 -0.4227 -0.3636 0.072 Uiso 1 1 calc R
C19 C 0.1044(7) -0.4183(5) -0.3466(4) 0.0715(18) Uani 1 1 d .
H19A H 0.0780 -0.3553 -0.3805 0.086 Uiso 1 1 calc R
H19B H 0.0666 -0.4945 -0.3915 0.086 Uiso 1 1 calc R
C20 C 0.0273(7) -0.4122(7) -0.2736(5) 0.096(3) Uani 1 1 d .
H20A H 0.0620 -0.3353 -0.2293 0.115 Uiso 1 1 calc R
H20B H 0.0534 -0.4746 -0.2390 0.115 Uiso 1 1 calc R
C21 C -0.1444(8) -0.4277(8) -0.3156(7) 0.116(3) Uani 1 1 d .
H21A H -0.1713 -0.3618 -0.3448 0.174 Uiso 1 1 calc R
H21B H -0.1922 -0.4296 -0.2664 0.174 Uiso 1 1 calc R
H21C H -0.1783 -0.5016 -0.3623 0.174 Uiso 1 1 calc R
C22 C 1.1173(4) -0.0340(4) -0.2402(3) 0.0346(9) Uani 1 1 d .
H22A H 1.1395 0.0499 -0.2108 0.052 Uiso 1 1 calc R
H22B H 1.1747 -0.0508 -0.2845 0.052 Uiso 1 1 calc R
H22C H 1.1445 -0.0802 -0.1926 0.052 Uiso 1 1 calc R
C23 C 0.6989(6) -0.1955(4) -0.5416(3) 0.0447(11) Uani 1 1 d .
C24 C 0.8270(7) -0.2139(7) -0.5832(4) 0.077(2) Uani 1 1 d .
H24A H 0.8906 -0.1385 -0.5724 0.116 Uiso 1 1 calc R
H24B H 0.7868 -0.2464 -0.6501 0.116 Uiso 1 1 calc R
H24C H 0.8862 -0.2688 -0.5539 0.116 Uiso 1 1 calc R
C25 C 0.6075(7) -0.1108(5) -0.5904(3) 0.0651(16) Uani 1 1 d .
H25A H 0.6710 -0.0353 -0.5794 0.098 Uiso 1 1 calc R
H25B H 0.5229 -0.0988 -0.5658 0.098 Uiso 1 1 calc R
H25C H 0.5705 -0.1444 -0.6572 0.098 Uiso 1 1 calc R
C26 C 0.5975(7) -0.3129(5) -0.5613(4) 0.0698(17) Uani 1 1 d .
H26A H 0.5603 -0.3442 -0.6284 0.105 Uiso 1 1 calc R
H26B H 0.5131 -0.3011 -0.5364 0.105 Uiso 1 1 calc R
H26C H 0.6543 -0.3688 -0.5317 0.105 Uiso 1 1 calc R
C27 C 0.3365(4) -0.3637(3) 0.0861(3) 0.0271(8) Uani 1 1 d .
C28 C 0.2046(5) -0.4050(4) -0.0024(3) 0.0378(10) Uani 1 1 d .
H28A H 0.1716 -0.3366 -0.0261 0.057 Uiso 1 1 calc R
H28B H 0.1221 -0.4479 0.0117 0.057 Uiso 1 1 calc R
H28C H 0.2358 -0.4569 -0.0494 0.057 Uiso 1 1 calc R
C29 C 0.2866(5) -0.2792(4) 0.1564(3) 0.0379(10) Uani 1 1 d .
H29A H 0.3712 -0.2481 0.2120 0.057 Uiso 1 1 calc R
H29B H 0.2064 -0.3211 0.1733 0.057 Uiso 1 1 calc R
H29C H 0.2500 -0.2142 0.1291 0.057 Uiso 1 1 calc R
C30 C 0.3770(5) -0.4716(4) 0.1250(3) 0.0402(11) Uani 1 1 d .
H30A H 0.4166 -0.5232 0.0823 0.060 Uiso 1 1 calc R
H30B H 0.2877 -0.5144 0.1322 0.060 Uiso 1 1 calc R
H30C H 0.4527 -0.4465 0.1856 0.060 Uiso 1 1 calc R
C31 C 0.8926(4) -0.2850(4) 0.1208(3) 0.0315(9) Uani 1 1 d .
H31A H 0.8937 -0.3358 0.1651 0.047 Uiso 1 1 calc R
H31B H 0.9562 -0.2097 0.1527 0.047 Uiso 1 1 calc R
H31C H 0.9304 -0.3233 0.0710 0.047 Uiso 1 1 calc R
C32 C 0.2117(6) -0.2043(5) -0.5403(4) 0.0534(13) Uani 1 1 d .
C33 C 0.1716(7) -0.2010(6) -0.6376(4) 0.0637(16) Uani 1 1 d .
H33A H 0.0713 -0.2451 -0.6689 0.095 Uiso 1 1 calc R
H33B H 0.2435 -0.2366 -0.6657 0.095 Uiso 1 1 calc R
H33C H 0.1726 -0.1192 -0.6442 0.095 Uiso 1 1 calc R

loop_
_atom_site_aniso_label
_atom_site_aniso_U_11
_atom_site_aniso_U_22
_atom_site_aniso_U_33
_atom_site_aniso_U_23
_atom_site_aniso_U_13
_atom_site_aniso_U_12
U 0.01577(10) 0.02109(10) 0.02212(10) 0.00579(7) 0.00272(7) 0.00080(7)
O1 0.0225(13) 0.0308(14) 0.0315(15) 0.0084(11) 0.0070(11) 0.0090(11)
O2 0.0255(14) 0.0315(14) 0.0224(13) 0.0054(11) 0.0032(11) 0.0032(11)
O3 0.0182(13) 0.0278(14) 0.0355(15) 0.0105(11) 0.0060(11) -0.0028(10)
N1 0.064(4) 0.138(5) 0.052(3) 0.036(3) 0.011(3) 0.002(3)
N8 0.0181(15) 0.0251(16) 0.0256(17) 0.0076(13) 0.0025(13) 0.0036(13)
C1 0.028(2) 0.0219(18) 0.0212(18) 0.0069(14) 0.0053(15) 0.0023(15)
C2 0.0226(19) 0.032(2) 0.026(2) 0.0094(16) 0.0030(15) 0.0039(15)
C3 0.035(2) 0.036(2) 0.031(2) 0.0058(17) 0.0127(18) 0.0097(18)
C4 0.029(2) 0.043(2) 0.025(2) 0.0075(17) 0.0006(17) 0.0057(18)
C5 0.023(2) 0.035(2) 0.027(2) 0.0066(16) -0.0004(16) 0.0021(16)
C6 0.0236(19) 0.029(2) 0.0233(19) 0.0096(15) 0.0006(15) 0.0054(15)
C7 0.0194(18) 0.029(2) 0.0261(19) 0.0126(15) 0.0016(15) 0.0050(15)
C9 0.0249(19) 0.0226(18) 0.0264(19) 0.0064(15) 0.0073(15) 0.0023(15)
C10 0.0219(18) 0.0214(18) 0.0250(19) 0.0069(14) 0.0046(15) 0.0034(14)
C11 0.0208(18) 0.0255(19) 0.028(2) 0.0053(15) 0.0063(15) 0.0042(14)
C12 0.0221(18) 0.0233(18) 0.0263(19) 0.0061(15) 0.0081(15) 0.0006(14)
C13 0.0261(19) 0.0231(18) 0.0251(19) 0.0091(15) 0.0059(15) 0.0021(15)
C14 0.0193(18) 0.0223(18) 0.0255(19) 0.0061(14) 0.0009(14) 0.0016(14)
C15 0.0223(18) 0.0216(18) 0.0247(19) 0.0036(14) 0.0063(15) -0.0023(14)
C16 0.032(2) 0.0211(19) 0.032(2) 0.0037(15) 0.0047(17) 0.0022(15)
C17 0.030(2) 0.031(2) 0.035(2) 0.0039(17) 0.0035(18) 0.0000(17)
C18 0.050(3) 0.032(3) 0.075(4) 0.000(2) -0.011(3) -0.006(2)
C19 0.054(4) 0.053(3) 0.079(4) 0.002(3) -0.010(3) -0.018(3)
C20 0.054(4) 0.118(6) 0.104(6) 0.063(5) -0.006(4) -0.025(4)
C21 0.048(4) 0.139(8) 0.165(8) 0.089(7) 0.005(5) -0.008(4)
C22 0.025(2) 0.047(3) 0.031(2) 0.0050(18) 0.0089(17) 0.0057(18)
C23 0.049(3) 0.054(3) 0.026(2) 0.001(2) 0.006(2) 0.012(2)
C24 0.055(4) 0.135(6) 0.032(3) -0.006(3) 0.011(3) 0.018(4)
C25 0.076(4) 0.078(4) 0.032(3) 0.008(3) 0.001(3) 0.021(3)
C26 0.088(5) 0.064(4) 0.041(3) -0.009(3) 0.007(3) 0.004(3)
C27 0.0201(18) 0.027(2) 0.034(2) 0.0058(16) 0.0090(16) -0.0007(15)
C28 0.030(2) 0.037(2) 0.039(2) 0.0044(19) 0.0061(19) -0.0085(18)
C29 0.029(2) 0.043(3) 0.041(3) 0.005(2) 0.0149(19) 0.0013(18)
C30 0.036(2) 0.039(2) 0.056(3) 0.026(2) 0.021(2) 0.0032(19)
C31 0.025(2) 0.031(2) 0.036(2) 0.0117(17) 0.0022(17) 0.0021(16)
C32 0.040(3) 0.077(4) 0.045(3) 0.018(3) 0.013(2) 0.006(3)
C33 0.064(4) 0.091(4) 0.045(3) 0.026(3) 0.019(3) 0.022(3)

loop_
_atom_type_symbol
_atom_type_description
_atom_type_scat_dispersion_real
_atom_type_scat_dispersion_imag
_atom_type_scat_source
C C 0.0033 0.0016 'International Tables Vol C Tables 4.2.6.8 and 6.1.1.4'
H H 0.0000 0.0000 'International Tables Vol C Tables 4.2.6.8 and 6.1.1.4'
N N 0.0061 0.0033 'International Tables Vol C Tables 4.2.6.8 and 6.1.1.4'
O O 0.0106 0.0060 'International Tables Vol C Tables 4.2.6.8 and 6.1.1.4'
U U -9.6767 9.6646 'International Tables Vol C Tables 4.2.6.8 and 6.1.1.4'

loop_
_geom_angle_atom_site_label_1
_geom_angle_atom_site_label_2
_geom_angle_atom_site_label_3
_geom_angle
_geom_angle_site_symmetry_1
_geom_angle_site_symmetry_3
O1 U O1 180.00(11) 2_755 .
O1 U O2 90.71(11) 2_755 2_755
O1 U O2 89.29(11) . 2_755
O1 U O2 89.29(11) 2_755 .
O1 U O2 90.71(11) . .
O2 U O2 180.00(6) 2_755 .
O1 U O3 89.77(11) 2_755 .
O1 U O3 90.23(11) . .
O2 U O3 95.24(9) 2_755 .
O2 U O3 84.76(9) . .
O1 U O3 90.23(11) 2_755 2_755
O1 U O3 89.77(11) . 2_755
O2 U O3 84.76(9) 2_755 2_755
O2 U O3 95.24(9) . 2_755
O3 U O3 180.00(14) . 2_755
C1 O2 U 155.1(2) . .
C15 O3 U 147.6(2) . .
C16 N8 C7 113.4(3) . .
C16 N8 C9 114.0(3) . .
C7 N8 C9 112.1(3) . .
C16 N8 H8 108(3) . .
C7 N8 H8 108(3) . .
C9 N8 H8 101(3) . .
O2 C1 C2 123.2(3) . .
O2 C1 C6 118.4(3) . .
C2 C1 C6 118.5(3) . .
C3 C2 C1 119.3(4) . .
C3 C2 C22 120.5(4) . .
C1 C2 C22 120.2(3) . .
C4 C3 C2 123.0(4) . .
C4 C3 H3 118.5 . .
C2 C3 H3 118.5 . .
C3 C4 C5 116.8(4) . .
C3 C4 C23 123.2(4) . .
C5 C4 C23 119.9(4) . .
C6 C5 C4 121.9(4) . .
C6 C5 H5 119.1 . .
C4 C5 H5 119.1 . .
C5 C6 C1 120.4(4) . .
C5 C6 C7 121.7(3) . .
C1 C6 C7 117.9(3) . .
C6 C7 N8 110.7(3) . .
C6 C7 H7A 109.5 . .
N8 C7 H7A 109.5 . .
C6 C7 H7B 109.5 . .
N8 C7 H7B 109.5 . .
H7A C7 H7B 108.1 . .
C10 C9 N8 110.4(3) . .
C10 C9 H9A 109.6 . .
N8 C9 H9A 109.6 . .
C10 C9 H9B 109.6 . .
N8 C9 H9B 109.6 . .
H9A C9 H9B 108.1 . .
C15 C10 C11 120.6(3) . .
C15 C10 C9 118.0(3) . .
C11 C10 C9 121.3(3) . .
C12 C11 C10 121.2(3) . .
C12 C11 H11 119.4 . .
C10 C11 H11 119.4 . .
C11 C12 C13 117.2(3) . .
C11 C12 C27 120.4(3) . .
C13 C12 C27 122.4(3) . .
C14 C13 C12 122.9(3) . .
C14 C13 H13 118.6 . .
C12 C13 H13 118.6 . .
C13 C14 C15 119.1(3) . .
C13 C14 C31 122.0(3) . .
C15 C14 C31 118.8(3) . .
O3 C15 C10 120.8(3) . .
O3 C15 C14 120.4(3) . .
C10 C15 C14 118.8(3) . .
N8 C16 C17 113.3(3) . .
N8 C16 H16A 108.9 . .
C17 C16 H16A 108.9 . .
N8 C16 H16B 108.9 . .
C17 C16 H16B 108.9 . .
H16A C16 H16B 107.7 . .
C16 C17 C18 111.7(4) . .
C16 C17 H17A 109.3 . .
C18 C17 H17A 109.3 . .
C16 C17 H17B 109.3 . .
C18 C17 H17B 109.3 . .
H17A C17 H17B 107.9 . .
C17 C18 C19 111.8(4) . .
C17 C18 H18A 109.2 . .
C19 C18 H18A 109.2 . .
C17 C18 H18B 109.2 . .
C19 C18 H18B 109.2 . .
H18A C18 H18B 107.9 . .
C20 C19 C18 114.7(5) . .
C20 C19 H19A 108.6 . .
C18 C19 H19A 108.6 . .
C20 C19 H19B 108.6 . .
C18 C19 H19B 108.6 . .
H19A C19 H19B 107.6 . .
C19 C20 C21 111.5(6) . .
C19 C20 H20A 109.3 . .
C21 C20 H20A 109.3 . .
C19 C20 H20B 109.3 . .
C21 C20 H20B 109.3 . .
H20A C20 H20B 108.0 . .
C20 C21 H21A 109.5 . .
C20 C21 H21B 109.5 . .
H21A C21 H21B 109.5 . .
C20 C21 H21C 109.5 . .
H21A C21 H21C 109.5 . .
H21B C21 H21C 109.5 . .
C2 C22 H22A 109.5 . .
C2 C22 H22B 109.5 . .
H22A C22 H22B 109.5 . .
C2 C22 H22C 109.5 . .
H22A C22 H22C 109.5 . .
H22B C22 H22C 109.5 . .
C24 C23 C26 109.1(5) . .
C24 C23 C25 107.8(5) . .
C26 C23 C25 108.2(5) . .
C24 C23 C4 112.7(4) . .
C26 C23 C4 109.7(4) . .
C25 C23 C4 109.2(4) . .
C23 C24 H24A 109.5 . .
C23 C24 H24B 109.5 . .
H24A C24 H24B 109.5 . .
C23 C24 H24C 109.5 . .
H24A C24 H24C 109.5 . .
H24B C24 H24C 109.5 . .
C23 C25 H25A 109.5 . .
C23 C25 H25B 109.5 . .
H25A C25 H25B 109.5 . .
C23 C25 H25C 109.5 . .
H25A C25 H25C 109.5 . .
H25B C25 H25C 109.5 . .
C23 C26 H26A 109.5 . .
C23 C26 H26B 109.5 . .
H26A C26 H26B 109.5 . .
C23 C26 H26C 109.5 . .
H26A C26 H26C 109.5 . .
H26B C26 H26C 109.5 . .
C29 C27 C30 109.2(3) . .
C29 C27 C12 109.7(3) . .
C30 C27 C12 111.6(3) . .
C29 C27 C28 108.3(3) . .
C30 C27 C28 108.0(3) . .
C12 C27 C28 110.0(3) . .
C27 C28 H28A 109.5 . .
C27 C28 H28B 109.5 . .
H28A C28 H28B 109.5 . .
C27 C28 H28C 109.5 . .
H28A C28 H28C 109.5 . .
H28B C28 H28C 109.5 . .
C27 C29 H29A 109.5 . .
C27 C29 H29B 109.5 . .
H29A C29 H29B 109.5 . .
C27 C29 H29C 109.5 . .
H29A C29 H29C 109.5 . .
H29B C29 H29C 109.5 . .
C27 C30 H30A 109.5 . .
C27 C30 H30B 109.5 . .
H30A C30 H30B 109.5 . .
C27 C30 H30C 109.5 . .
H30A C30 H30C 109.5 . .
H30B C30 H30C 109.5 . .
C14 C31 H31A 109.5 . .
C14 C31 H31B 109.5 . .
H31A C31 H31B 109.5 . .
C14 C31 H31C 109.5 . .
H31A C31 H31C 109.5 . .
H31B C31 H31C 109.5 . .
N1 C32 C33 178.8(7) . .
C32 C33 H33A 109.5 . .
C32 C33 H33B 109.5 . .
H33A C33 H33B 109.5 . .
C32 C33 H33C 109.5 . .
H33A C33 H33C 109.5 . .
H33B C33 H33C 109.5 . .

loop_
_geom_bond_atom_site_label_1
_geom_bond_atom_site_label_2
_geom_bond_distance
_geom_bond_site_symmetry_2
U O1 1.800(3) 2_755
U O1 1.800(3) .
U O2 2.260(2) 2_755
U O2 2.260(2) .
U O3 2.267(2) .
U O3 2.267(2) 2_755
O2 C1 1.333(4) .
O3 C15 1.335(4) .
N1 C32 1.136(6) .
N8 C16 1.506(5) .
N8 C7 1.514(4) .
N8 C9 1.515(5) .
N8 H8 0.78(4) .
C1 C2 1.398(5) .
C1 C6 1.417(5) .
C2 C3 1.397(5) .
C2 C22 1.512(5) .
C3 C4 1.392(6) .
C3 H3 0.9500 .
C4 C5 1.398(6) .
C4 C23 1.539(6) .
C5 C6 1.385(5) .
C5 H5 0.9500 .
C6 C7 1.492(5) .
C7 H7A 0.9900 .
C7 H7B 0.9900 .
C9 C10 1.504(5) .
C9 H9A 0.9900 .
C9 H9B 0.9900 .
C10 C15 1.397(5) .
C10 C11 1.400(5) .
C11 C12 1.395(5) .
C11 H11 0.9500 .
C12 C13 1.396(5) .
C12 C27 1.532(5) .
C13 C14 1.391(5) .
C13 H13 0.9500 .
C14 C15 1.410(5) .
C14 C31 1.500(5) .
C16 C17 1.522(6) .
C16 H16A 0.9900 .
C16 H16B 0.9900 .
C17 C18 1.527(6) .
C17 H17A 0.9900 .
C17 H17B 0.9900 .
C18 C19 1.551(8) .
C18 H18A 0.9900 .
C18 H18B 0.9900 .
C19 C20 1.484(10) .
C19 H19A 0.9900 .
C19 H19B 0.9900 .
C20 C21 1.548(9) .
C20 H20A 0.9900 .
C20 H20B 0.9900 .
C21 H21A 0.9800 .
C21 H21B 0.9800 .
C21 H21C 0.9800 .
C22 H22A 0.9800 .
C22 H22B 0.9800 .
C22 H22C 0.9800 .
C23 C24 1.523(7) .
C23 C26 1.529(7) .
C23 C25 1.538(7) .
C24 H24A 0.9800 .
C24 H24B 0.9800 .
C24 H24C 0.9800 .
C25 H25A 0.9800 .
C25 H25B 0.9800 .
C25 H25C 0.9800 .
C26 H26A 0.9800 .
C26 H26B 0.9800 .
C26 H26C 0.9800 .
C27 C29 1.526(6) .
C27 C30 1.530(5) .
C27 C28 1.535(5) .
C28 H28A 0.9800 .
C28 H28B 0.9800 .
C28 H28C 0.9800 .
C29 H29A 0.9800 .
C29 H29B 0.9800 .
C29 H29C 0.9800 .
C30 H30A 0.9800 .
C30 H30B 0.9800 .
C30 H30C 0.9800 .
C31 H31A 0.9800 .
C31 H31B 0.9800 .
C31 H31C 0.9800 .
C32 C33 1.445(7) .
C33 H33A 0.9800 .
C33 H33B 0.9800 .
C33 H33C 0.9800 .

loop_
_geom_hbond_atom_site_label_D
_geom_hbond_atom_site_label_H
_geom_hbond_atom_site_label_A
_geom_hbond_distance_DH
_geom_hbond_distance_HA
_geom_hbond_distance_DA
_geom_hbond_angle_DHA
N8 H8 O2 0.78(4) 2.45(4) 2.978(4) 125(4)
N8 H8 O3 0.78(4) 2.17(4) 2.812(4) 140(4)

loop_
_geom_torsion_atom_site_label_1
_geom_torsion_atom_site_label_2
_geom_torsion_atom_site_label_3
_geom_torsion_atom_site_label_4
_geom_torsion
_geom_torsion_site_symmetry_1
O1 U O2 C1 -165.9(6) 2_755
O1 U O2 C1 14.1(6) .
O2 U O2 C1 131.9(5) 2_755
O3 U O2 C1 -76.0(6) .
O3 U O2 C1 104.0(6) 2_755
O1 U O3 C15 -34.0(4) 2_755
O1 U O3 C15 146.0(4) .
O2 U O3 C15 56.7(4) 2_755
O2 U O3 C15 -123.3(4) .
O3 U O3 C15 -14(100) 2_755
U O2 C1 C2 -56.4(7) .
U O2 C1 C6 124.1(5) .
O2 C1 C2 C3 180.0(3) .
C6 C1 C2 C3 -0.6(5) .
O2 C1 C2 C22 -0.2(6) .
C6 C1 C2 C22 179.3(3) .
C1 C2 C3 C4 -0.1(6) .
C22 C2 C3 C4 -179.9(4) .
C2 C3 C4 C5 0.8(6) .
C2 C3 C4 C23 -179.5(4) .
C3 C4 C5 C6 -0.8(6) .
C23 C4 C5 C6 179.5(4) .
C4 C5 C6 C1 0.2(6) .
C4 C5 C6 C7 179.9(4) .
O2 C1 C6 C5 -180.0(3) .
C2 C1 C6 C5 0.5(5) .
O2 C1 C6 C7 0.3(5) .
C2 C1 C6 C7 -179.2(3) .
C5 C6 C7 N8 112.1(4) .
C1 C6 C7 N8 -68.1(4) .
C16 N8 C7 C6 -75.7(4) .
C9 N8 C7 C6 153.6(3) .
C16 N8 C9 C10 56.7(4) .
C7 N8 C9 C10 -172.8(3) .
N8 C9 C10 C15 58.1(4) .
N8 C9 C10 C11 -119.6(4) .
C15 C10 C11 C12 1.0(6) .
C9 C10 C11 C12 178.7(3) .
C10 C11 C12 C13 2.1(5) .
C10 C11 C12 C27 -176.8(3) .
C11 C12 C13 C14 -2.3(6) .
C27 C12 C13 C14 176.7(3) .
C12 C13 C14 C15 -0.7(6) .
C12 C13 C14 C31 -177.8(4) .
U O3 C15 C10 88.2(5) .
U O3 C15 C14 -94.0(5) .
C11 C10 C15 O3 173.9(3) .
C9 C10 C15 O3 -3.9(5) .
C11 C10 C15 C14 -4.0(5) .
C9 C10 C15 C14 178.2(3) .
C13 C14 C15 O3 -174.0(3) .
C31 C14 C15 O3 3.2(5) .
C13 C14 C15 C10 3.8(5) .
C31 C14 C15 C10 -179.0(3) .
C7 N8 C16 C17 -75.3(4) .
C9 N8 C16 C17 54.6(4) .
N8 C16 C17 C18 174.1(4) .
C16 C17 C18 C19 -175.8(5) .
C17 C18 C19 C20 -67.4(7) .
C18 C19 C20 C21 -179.0(6) .
C3 C4 C23 C24 2.7(7) .
C5 C4 C23 C24 -177.6(5) .
C3 C4 C23 C26 124.5(5) .
C5 C4 C23 C26 -55.8(6) .
C3 C4 C23 C25 -117.1(5) .
C5 C4 C23 C25 62.6(6) .
C11 C12 C27 C29 -79.9(4) .
C13 C12 C27 C29 101.2(4) .
C11 C12 C27 C30 158.9(4) .
C13 C12 C27 C30 -19.9(5) .
C11 C12 C27 C28 39.1(5) .
C13 C12 C27 C28 -139.8(4) .
